data_1513139
loop_
_publ_author_name
'Schwarzwalder, Gregg M.'
'Steinhardt, Sarah E.'
'Pham, Hung V.'
'Houk, K. N.'
'Vanderwal, Christopher D.'

_publ_section_title
;
 Synthesis of the Tetracyclic Core of Exiguaquinol
;
_journal_issue 23
_journal_name_full 'Organic Letters'
_journal_page_first 6014
_journal_paper_doi 10.1021/ol402905n
_journal_volume 15
_journal_year 2013
_chemical_formula_sum 'C24 H34 I N O3 Si'
_chemical_formula_weight 539.51
_chemical_name_systematic
; 
 ? 
;
_space_group_IT_number 4
_symmetry_cell_setting monoclinic
_symmetry_space_group_name_Hall 'P 2yb'
_symmetry_space_group_name_H-M 'P 1 21 1'
_atom_sites_solution_hydrogens geom
_atom_sites_solution_primary direct
_atom_sites_solution_secondary difmap
_audit_creation_method SHELXTL
_cell_angle_alpha 90.00
_cell_angle_beta 92.4761(4)
_cell_angle_gamma 90.00
_cell_formula_units_Z 4
_cell_length_a 12.4043(4)
_cell_length_b 11.4302(4)
_cell_length_c 17.7674(6)
_cell_measurement_reflns_used 9820
_cell_measurement_temperature 88(2)
_cell_measurement_theta_max 28.82
_cell_measurement_theta_min 2.42
_cell_volume 2516.77(15)
_computing_cell_refinement 'Bruker SAINT'
_computing_data_collection 'Bruker APEX2'
_computing_data_reduction 'Bruker SAINT'
_computing_molecular_graphics 'Bruker SHELXTL'
_computing_publication_material 'Bruker SHELXTL'
_computing_structure_refinement 'SHELXL-97 (Sheldrick, 2008)'
_computing_structure_solution 'SHELXS-97 (Sheldrick, 2008)'
_diffrn_ambient_temperature 88(2)
_diffrn_measured_fraction_theta_full 1.000
_diffrn_measured_fraction_theta_max 0.944
_diffrn_measurement_device_type 'Bruker APEX-II CCD'
_diffrn_measurement_method '\f and \w scans'
_diffrn_radiation_monochromator graphite
_diffrn_radiation_source 'fine-focus sealed tube'
_diffrn_radiation_type MoK\a
_diffrn_radiation_wavelength 0.71073
_diffrn_reflns_av_R_equivalents 0.0158
_diffrn_reflns_av_sigmaI/netI 0.0205
_diffrn_reflns_limit_h_max 16
_diffrn_reflns_limit_h_min -16
_diffrn_reflns_limit_k_max 15
_diffrn_reflns_limit_k_min -15
_diffrn_reflns_limit_l_max 23
_diffrn_reflns_limit_l_min -23
_diffrn_reflns_number 30446
_diffrn_reflns_theta_full 25.50
_diffrn_reflns_theta_max 28.92
_diffrn_reflns_theta_min 1.64
_exptl_absorpt_coefficient_mu 1.344
_exptl_absorpt_correction_T_max 0.8641
_exptl_absorpt_correction_T_min 0.7172
_exptl_absorpt_correction_type numerical
_exptl_absorpt_process_details 'Bruker SADABS'
_exptl_crystal_colour colorless
_exptl_crystal_density_diffrn 1.424
_exptl_crystal_density_meas ?
_exptl_crystal_density_method 'not measured'
_exptl_crystal_description plate
_exptl_crystal_F_000 1104
_exptl_crystal_size_max 0.27
_exptl_crystal_size_mid 0.21
_exptl_crystal_size_min 0.11
_refine_diff_density_max 1.055
_refine_diff_density_min -0.346
_refine_diff_density_rms 0.062
_refine_ls_abs_structure_details 'Flack H D (1983), Acta Cryst. A39, 876-881'
_refine_ls_abs_structure_Flack 0.226(8)
_refine_ls_extinction_method none
_refine_ls_goodness_of_fit_ref 1.041
_refine_ls_hydrogen_treatment constr
_refine_ls_matrix_type full
_refine_ls_number_parameters 550
_refine_ls_number_reflns 12174
_refine_ls_number_restraints 1
_refine_ls_restrained_S_all 1.041
_refine_ls_R_factor_all 0.0231
_refine_ls_R_factor_gt 0.0219
_refine_ls_shift/su_max 0.003
_refine_ls_shift/su_mean 0.000
_refine_ls_structure_factor_coef Fsqd
_refine_ls_weighting_details 'calc w=1/[\s^2^(Fo^2^)+(0.0303P)^2^+0.8775P] where P=(Fo^2^+2Fc^2^)/3'
_refine_ls_weighting_scheme calc
_refine_ls_wR_factor_gt 0.0545
_refine_ls_wR_factor_ref 0.0551
_reflns_number_gt 11770
_reflns_number_total 12174
_reflns_threshold_expression >2sigma(I)
_cod_data_source_file ol402905n_si_002.cif
_cod_data_source_block cdv19
_cod_depositor_comments
;
The following automatic conversions were performed:

'_symmetry_cell_setting' value 'Monoclinic' changed to 'monoclinic'
according to /home/saulius/struct/CIF-dictionaries/cif_core.dic
dictionary named 'cif_core.dic' version 2.4.2 from 2011-04-26.

Automatic conversion script
Id: cif_fix_values 1891 2012-01-12 08:04:46Z andrius 

The following automatic conversions were performed:

'_exptl_crystal_density_meas' value 'not_measured' was changed to '?'
- the value is perceived as not measured.

Automatic conversion script
Id: cif_fix_values 3008 2015-01-20 13:52:24Z robertas 
;
_cod_original_sg_symbol_H-M P2(1)
_cod_database_code 1513139

loop_
_symmetry_equiv_pos_as_xyz
'x, y, z'
'-x, y+1/2, -z'

loop_
_atom_site_label
_atom_site_type_symbol
_atom_site_fract_x
_atom_site_fract_y
_atom_site_fract_z
_atom_site_U_iso_or_equiv
_atom_site_adp_type
_atom_site_occupancy
_atom_site_symmetry_multiplicity
_atom_site_calc_flag
_atom_site_refinement_flags
I1 I 0.319799(11) 1.013296(11) 0.856551(8) 0.02350(4) Uani 1 1 d .
Si1 Si 0.49145(5) 0.87182(6) 0.62307(3) 0.01969(13) Uani 1 1 d .
O1 O 0.88418(14) 1.10343(16) 0.67658(10) 0.0253(4) Uani 1 1 d .
H1 H 0.9332 1.1535 0.6727 0.038 Uiso 1 1 calc R
O2 O 0.53100(13) 1.20053(15) 0.67568(9) 0.0208(3) Uani 1 1 d .
O3 O 0.57722(12) 0.92301(14) 0.69005(8) 0.0162(3) Uani 1 1 d .
N1 N 0.71618(16) 1.20011(19) 0.68216(11) 0.0215(4) Uani 1 1 d .
C1 C 0.63292(17) 1.0826(2) 0.77072(11) 0.0137(4) Uani 1 1 d .
C2 C 0.61640(18) 1.1501(2) 0.84379(12) 0.0161(4) Uani 1 1 d .
C3 C 0.6704(2) 1.0992(2) 0.91455(12) 0.0201(5) Uani 1 1 d .
H3A H 0.6389 1.0217 0.9250 0.024 Uiso 1 1 calc R
H3B H 0.6576 1.1511 0.9579 0.024 Uiso 1 1 calc R
C4 C 0.79147(19) 1.0867(2) 0.90492(13) 0.0204(5) Uani 1 1 d .
H4A H 0.8238 1.1652 0.8989 0.024 Uiso 1 1 calc R
H4B H 0.8253 1.0503 0.9507 0.024 Uiso 1 1 calc R
C5 C 0.81428(17) 1.0128(3) 0.83728(11) 0.0181(4) Uani 1 1 d .
C6 C 0.75254(17) 1.04383(19) 0.76490(12) 0.0150(4) Uani 1 1 d .
H6A H 0.7537 0.9740 0.7310 0.018 Uiso 1 1 calc R
C7 C 0.80622(18) 1.1460(2) 0.72418(12) 0.0193(5) Uani 1 1 d .
H7A H 0.8393 1.2024 0.7615 0.023 Uiso 1 1 calc R
C8 C 0.61867(19) 1.1667(2) 0.70366(12) 0.0164(4) Uani 1 1 d .
C9 C 0.5631(2) 1.2513(2) 0.84592(14) 0.0222(5) Uani 1 1 d .
H9A H 0.5588 1.2924 0.8922 0.027 Uiso 1 1 calc R
H9B H 0.5296 1.2824 0.8012 0.027 Uiso 1 1 calc R
C10 C 0.8877(2) 0.9283(3) 0.83995(14) 0.0266(5) Uani 1 1 d .
H10A H 0.9279 0.9128 0.8856 0.032 Uiso 1 1 calc R
H10B H 0.9001 0.8833 0.7962 0.032 Uiso 1 1 calc R
C11 C 0.7326(2) 1.2903(3) 0.62612(16) 0.0355(6) Uani 1 1 d .
H11A H 0.6624 1.3201 0.6072 0.053 Uiso 1 1 calc R
H11B H 0.7714 1.2571 0.5843 0.053 Uiso 1 1 calc R
H11C H 0.7748 1.3544 0.6491 0.053 Uiso 1 1 calc R
C12 C 0.54813(17) 0.98318(19) 0.75648(11) 0.0140(4) Uani 1 1 d .
H12A H 0.4760 1.0204 0.7462 0.017 Uiso 1 1 calc R
C13 C 0.53835(18) 0.89858(19) 0.82120(12) 0.0155(4) Uani 1 1 d .
C14 C 0.45355(19) 0.9004(2) 0.87151(12) 0.0181(4) Uani 1 1 d .
C15 C 0.4534(2) 0.8261(2) 0.93329(13) 0.0216(5) Uani 1 1 d .
H15A H 0.3962 0.8298 0.9671 0.026 Uiso 1 1 calc R
C16 C 0.5366(2) 0.7464(2) 0.94586(13) 0.0235(5) Uani 1 1 d .
H16A H 0.5373 0.6972 0.9889 0.028 Uiso 1 1 calc R
C17 C 0.61854(19) 0.7387(2) 0.89558(13) 0.0212(5) Uani 1 1 d .
H17A H 0.6746 0.6828 0.9033 0.025 Uiso 1 1 calc R
C18 C 0.61817(19) 0.8133(2) 0.83390(13) 0.0187(5) Uani 1 1 d .
H18A H 0.6739 0.8063 0.7991 0.022 Uiso 1 1 calc R
C19 C 0.37293(19) 0.9715(2) 0.61233(13) 0.0298(6) Uani 1 1 d .
H19A H 0.3260 0.9603 0.6554 0.036 Uiso 1 1 calc R
H19B H 0.3983 1.0536 0.6132 0.036 Uiso 1 1 calc R
C20 C 0.30662(19) 0.9488(3) 0.53796(13) 0.0322(6) Uani 1 1 d .
H20A H 0.2408 0.9962 0.5370 0.048 Uiso 1 1 calc R
H20B H 0.2873 0.8657 0.5346 0.048 Uiso 1 1 calc R
H20C H 0.3498 0.9700 0.4951 0.048 Uiso 1 1 calc R
C21 C 0.56756(19) 0.8712(2) 0.53517(13) 0.0254(5) Uani 1 1 d .
H21A H 0.6263 0.8128 0.5402 0.031 Uiso 1 1 calc R
H21B H 0.5185 0.8468 0.4926 0.031 Uiso 1 1 calc R
C22 C 0.6165(2) 0.9910(3) 0.51681(15) 0.0355(7) Uani 1 1 d .
H22A H 0.6473 0.9881 0.4670 0.053 Uiso 1 1 calc R
H22B H 0.6733 1.0104 0.5548 0.053 Uiso 1 1 calc R
H22C H 0.5600 1.0510 0.5170 0.053 Uiso 1 1 calc R
C23 C 0.4450(2) 0.7221(2) 0.64840(15) 0.0320(6) Uani 1 1 d .
H23A H 0.4070 0.7276 0.6962 0.038 Uiso 1 1 calc R
H23B H 0.3916 0.6958 0.6090 0.038 Uiso 1 1 calc R
C24 C 0.5318(2) 0.6281(2) 0.65774(17) 0.0363(6) Uani 1 1 d .
H24A H 0.4977 0.5520 0.6655 0.054 Uiso 1 1 calc R
H24B H 0.5797 0.6469 0.7014 0.054 Uiso 1 1 calc R
H24C H 0.5738 0.6251 0.6123 0.054 Uiso 1 1 calc R
I2 I 0.174385(11) 0.943160(11) 0.134022(8) 0.02225(4) Uani 1 1 d .
Si2 Si -0.00474(5) 1.13388(6) 0.35867(3) 0.01814(12) Uani 1 1 d .
O4 O -0.37718(14) 0.87048(17) 0.33026(9) 0.0248(4) Uani 1 1 d .
H4 H -0.4104 0.8143 0.3490 0.037 Uiso 1 1 calc R
O5 O -0.01745(13) 0.79577(14) 0.32691(9) 0.0189(3) Uani 1 1 d .
O6 O -0.08406(12) 1.06882(14) 0.29365(9) 0.0167(3) Uani 1 1 d .
N2 N -0.20107(15) 0.79203(17) 0.33081(10) 0.0180(4) Uani 1 1 d .
C25 C -0.13184(17) 0.89240(19) 0.22843(11) 0.0138(4) Uani 1 1 d .
C26 C -0.11999(19) 0.8131(2) 0.15973(12) 0.0167(4) Uani 1 1 d .
C27 C -0.17893(19) 0.8548(2) 0.08795(12) 0.0195(5) Uani 1 1 d .
H27A H -0.1673 0.7984 0.0468 0.023 Uiso 1 1 calc R
H27B H -0.1498 0.9316 0.0730 0.023 Uiso 1 1 calc R
C28 C -0.30036(19) 0.8661(2) 0.10041(12) 0.0197(5) Uani 1 1 d .
H28A H -0.3376 0.8969 0.0542 0.024 Uiso 1 1 calc R
H28B H -0.3307 0.7879 0.1110 0.024 Uiso 1 1 calc R
C29 C -0.31936(17) 0.9469(3) 0.16536(12) 0.0188(4) Uani 1 1 d .
C30 C -0.25257(16) 0.9272(2) 0.23679(11) 0.0149(4) Uani 1 1 d .
H30A H -0.2540 1.0010 0.2670 0.018 Uiso 1 1 calc R
C31 C -0.29757(17) 0.8278(2) 0.28532(12) 0.0166(4) Uani 1 1 d .
H31A H -0.3255 0.7619 0.2530 0.020 Uiso 1 1 calc R
C32 C -0.10814(18) 0.8221(2) 0.30083(12) 0.0150(4) Uani 1 1 d .
C33 C -0.0712(2) 0.7095(2) 0.16292(13) 0.0207(5) Uani 1 1 d .
H33A H -0.0729 0.6602 0.1198 0.025 Uiso 1 1 calc R
H33B H -0.0347 0.6848 0.2083 0.025 Uiso 1 1 calc R
C34 C -0.3928(2) 1.0313(2) 0.16026(14) 0.0255(5) Uani 1 1 d .
H34A H -0.4039 1.0806 0.2023 0.031 Uiso 1 1 calc R
H34B H -0.4343 1.0423 0.1146 0.031 Uiso 1 1 calc R
C35 C -0.2056(2) 0.7173(2) 0.39657(13) 0.0265(5) Uani 1 1 d .
H35A H -0.1453 0.7360 0.4320 0.040 Uiso 1 1 calc R
H35B H -0.2007 0.6352 0.3811 0.040 Uiso 1 1 calc R
H35C H -0.2739 0.7301 0.4210 0.040 Uiso 1 1 calc R
C36 C -0.05084(16) 0.9967(2) 0.23359(11) 0.0148(4) Uani 1 1 d .
H36A H 0.0222 0.9647 0.2479 0.018 Uiso 1 1 calc R
C37 C -0.04093(18) 1.0709(2) 0.16322(12) 0.0164(4) Uani 1 1 d .
C38 C 0.04416(18) 1.0609(2) 0.11508(12) 0.0173(4) Uani 1 1 d .
C39 C 0.0502(2) 1.1321(2) 0.05110(12) 0.0204(5) Uani 1 1 d .
H39A H 0.1084 1.1237 0.0185 0.024 Uiso 1 1 calc R
C40 C -0.0296(2) 1.2146(2) 0.03595(13) 0.0225(5) Uani 1 1 d .
H40A H -0.0264 1.2628 -0.0075 0.027 Uiso 1 1 calc R
C41 C -0.1138(2) 1.2271(2) 0.08376(13) 0.0208(5) Uani 1 1 d .
H41A H -0.1679 1.2844 0.0735 0.025 Uiso 1 1 calc R
C42 C -0.11933(19) 1.1562(2) 0.14655(13) 0.0185(5) Uani 1 1 d .
H42A H -0.1776 1.1656 0.1790 0.022 Uiso 1 1 calc R
C43 C -0.0822(2) 1.2657(2) 0.38534(14) 0.0267(5) Uani 1 1 d .
H43A H -0.1566 1.2414 0.3960 0.032 Uiso 1 1 calc R
H43B H -0.0489 1.2980 0.4326 0.032 Uiso 1 1 calc R
C44 C -0.0883(2) 1.3643(2) 0.32550(17) 0.0365(6) Uani 1 1 d .
H44A H -0.1341 1.4278 0.3430 0.055 Uiso 1 1 calc R
H44B H -0.1191 1.3332 0.2779 0.055 Uiso 1 1 calc R
H44C H -0.0156 1.3945 0.3178 0.055 Uiso 1 1 calc R
C45 C 0.0162(2) 1.0358(2) 0.44219(13) 0.0282(5) Uani 1 1 d .
H45A H 0.0471 0.9607 0.4255 0.034 Uiso 1 1 calc R
H45B H 0.0693 1.0724 0.4781 0.034 Uiso 1 1 calc R
C46 C -0.0879(2) 1.0107(3) 0.48298(14) 0.0393(6) Uani 1 1 d .
H46A H -0.0719 0.9583 0.5257 0.059 Uiso 1 1 calc R
H46B H -0.1406 0.9735 0.4480 0.059 Uiso 1 1 calc R
H46C H -0.1176 1.0843 0.5013 0.059 Uiso 1 1 calc R
C47 C 0.12707(18) 1.1713(2) 0.31777(13) 0.0239(5) Uani 1 1 d .
H47A H 0.1693 1.0987 0.3117 0.029 Uiso 1 1 calc R
H47B H 0.1135 1.2060 0.2672 0.029 Uiso 1 1 calc R
C48 C 0.1932(2) 1.2572(3) 0.36702(15) 0.0319(6) Uani 1 1 d .
H48A H 0.2623 1.2723 0.3442 0.048 Uiso 1 1 calc R
H48B H 0.2062 1.2236 0.4173 0.048 Uiso 1 1 calc R
H48C H 0.1533 1.3308 0.3711 0.048 Uiso 1 1 calc R

loop_
_atom_site_aniso_label
_atom_site_aniso_U_11
_atom_site_aniso_U_22
_atom_site_aniso_U_33
_atom_site_aniso_U_23
_atom_site_aniso_U_13
_atom_site_aniso_U_12
I1 0.01982(7) 0.02394(8) 0.02747(7) 0.00251(6) 0.00919(6) 0.00134(6)
Si1 0.0166(3) 0.0267(3) 0.0157(3) -0.0067(2) -0.0004(2) 0.0005(3)
O1 0.0212(9) 0.0265(9) 0.0289(9) -0.0042(7) 0.0082(7) -0.0018(7)
O2 0.0178(8) 0.0231(8) 0.0214(8) 0.0040(6) -0.0004(6) 0.0064(7)
O3 0.0157(7) 0.0208(8) 0.0123(6) -0.0031(6) 0.0011(5) 0.0009(6)
N1 0.0162(9) 0.0256(11) 0.0230(10) 0.0112(8) 0.0035(8) 0.0014(8)
C1 0.0129(10) 0.0138(9) 0.0143(9) 0.0024(8) 0.0012(7) 0.0011(8)
C2 0.0135(11) 0.0195(12) 0.0157(10) -0.0006(9) 0.0028(8) -0.0006(9)
C3 0.0248(12) 0.0212(12) 0.0143(10) -0.0017(8) -0.0012(9) -0.0003(10)
C4 0.0230(11) 0.0180(11) 0.0194(10) 0.0014(9) -0.0074(9) -0.0028(10)
C5 0.0150(9) 0.0183(10) 0.0208(10) 0.0063(11) -0.0020(8) -0.0025(10)
C6 0.0132(9) 0.0145(11) 0.0170(10) 0.0016(7) -0.0005(8) 0.0006(8)
C7 0.0168(10) 0.0227(11) 0.0185(10) 0.0030(9) 0.0029(8) 0.0033(9)
C8 0.0197(11) 0.0167(11) 0.0129(9) 0.0016(8) 0.0015(8) 0.0026(9)
C9 0.0230(12) 0.0207(13) 0.0230(12) -0.0062(9) 0.0026(10) 0.0034(10)
C10 0.0241(12) 0.0244(14) 0.0311(12) 0.0035(11) -0.0025(9) 0.0041(11)
C11 0.0279(13) 0.0420(16) 0.0368(14) 0.0270(13) 0.0060(11) 0.0048(12)
C12 0.0140(9) 0.0161(10) 0.0120(9) -0.0011(7) 0.0010(7) 0.0012(7)
C13 0.0172(10) 0.0148(10) 0.0147(9) -0.0023(8) 0.0013(8) -0.0019(8)
C14 0.0186(11) 0.0165(10) 0.0190(10) -0.0017(8) -0.0001(8) -0.0029(8)
C15 0.0246(12) 0.0232(12) 0.0173(10) -0.0020(9) 0.0034(9) -0.0077(10)
C16 0.0315(13) 0.0188(11) 0.0194(11) 0.0021(9) -0.0064(10) -0.0078(10)
C17 0.0231(12) 0.0169(11) 0.0230(11) 0.0005(9) -0.0062(9) -0.0009(9)
C18 0.0210(11) 0.0162(11) 0.0188(10) 0.0001(9) -0.0010(9) -0.0025(9)
C19 0.0213(11) 0.0438(16) 0.0237(11) -0.0155(10) -0.0066(9) 0.0080(10)
C20 0.0235(11) 0.0471(16) 0.0251(11) -0.0166(12) -0.0081(9) 0.0087(12)
C21 0.0258(12) 0.0346(13) 0.0157(10) -0.0036(10) -0.0013(9) 0.0065(11)
C22 0.0368(14) 0.0471(18) 0.0232(12) -0.0016(12) 0.0076(10) -0.0009(13)
C23 0.0285(14) 0.0355(14) 0.0324(14) -0.0095(11) 0.0050(11) -0.0096(11)
C24 0.0409(16) 0.0260(13) 0.0425(16) -0.0066(12) 0.0064(13) -0.0098(12)
I2 0.02134(8) 0.01993(8) 0.02610(7) 0.00162(6) 0.00802(5) 0.00000(6)
Si2 0.0158(3) 0.0213(3) 0.0173(3) -0.0046(2) 0.0007(2) -0.0025(2)
O4 0.0214(8) 0.0261(9) 0.0275(9) -0.0020(7) 0.0076(7) -0.0037(7)
O5 0.0182(8) 0.0190(8) 0.0193(8) -0.0006(6) -0.0017(6) 0.0032(6)
O6 0.0158(7) 0.0193(8) 0.0151(7) -0.0037(6) 0.0010(6) -0.0019(6)
N2 0.0173(9) 0.0196(9) 0.0169(9) 0.0056(7) -0.0006(7) 0.0000(7)
C25 0.0135(10) 0.0141(10) 0.0138(9) -0.0007(8) 0.0016(7) -0.0009(8)
C26 0.0176(11) 0.0175(11) 0.0150(10) -0.0002(8) 0.0019(8) -0.0053(9)
C27 0.0246(12) 0.0197(12) 0.0141(10) -0.0013(8) 0.0008(8) -0.0017(10)
C28 0.0204(11) 0.0207(11) 0.0173(10) 0.0013(9) -0.0057(8) -0.0015(10)
C29 0.0187(10) 0.0169(11) 0.0206(9) -0.0013(11) -0.0014(8) -0.0059(11)
C30 0.0129(9) 0.0138(11) 0.0179(9) 0.0001(8) 0.0006(7) 0.0005(8)
C31 0.0124(10) 0.0182(10) 0.0194(10) 0.0017(8) 0.0016(8) -0.0012(8)
C32 0.0165(10) 0.0138(10) 0.0148(10) -0.0023(8) 0.0016(8) -0.0002(8)
C33 0.0222(12) 0.0228(12) 0.0169(10) -0.0039(9) -0.0006(9) 0.0008(10)
C34 0.0241(11) 0.0257(14) 0.0261(11) 0.0021(10) -0.0052(9) 0.0053(11)
C35 0.0280(12) 0.0294(13) 0.0223(12) 0.0097(10) 0.0044(10) -0.0016(10)
C36 0.0144(9) 0.0168(10) 0.0133(9) -0.0020(8) 0.0010(7) -0.0023(8)
C37 0.0208(11) 0.0148(10) 0.0135(9) 0.0013(8) -0.0017(8) -0.0058(9)
C38 0.0182(10) 0.0158(10) 0.0177(10) -0.0016(8) -0.0004(8) -0.0030(9)
C39 0.0231(12) 0.0236(12) 0.0146(10) -0.0011(9) 0.0022(9) -0.0085(10)
C40 0.0274(12) 0.0224(12) 0.0176(11) 0.0035(9) -0.0011(9) -0.0075(10)
C41 0.0220(11) 0.0182(11) 0.0218(11) 0.0028(9) -0.0046(9) -0.0026(9)
C42 0.0182(11) 0.0190(11) 0.0182(10) -0.0020(9) 0.0010(8) -0.0008(9)
C43 0.0232(12) 0.0264(12) 0.0306(12) -0.0084(10) 0.0039(10) -0.0010(10)
C44 0.0381(15) 0.0265(13) 0.0451(16) -0.0024(12) 0.0047(12) 0.0095(12)
C45 0.0330(13) 0.0329(14) 0.0183(11) 0.0024(9) -0.0050(9) -0.0020(10)
C46 0.0500(17) 0.0418(16) 0.0266(12) 0.0055(14) 0.0093(11) -0.0005(15)
C47 0.0186(11) 0.0277(12) 0.0256(11) -0.0046(9) 0.0025(9) -0.0032(9)
C48 0.0243(12) 0.0395(15) 0.0321(13) -0.0081(11) 0.0037(10) -0.0110(11)

loop_
_atom_type_symbol
_atom_type_description
_atom_type_scat_dispersion_real
_atom_type_scat_dispersion_imag
_atom_type_scat_source
C C 0.0033 0.0016 'International Tables Vol C Tables 4.2.6.8 and 6.1.1.4'
H H 0.0000 0.0000 'International Tables Vol C Tables 4.2.6.8 and 6.1.1.4'
N N 0.0061 0.0033 'International Tables Vol C Tables 4.2.6.8 and 6.1.1.4'
O O 0.0106 0.0060 'International Tables Vol C Tables 4.2.6.8 and 6.1.1.4'
Si Si 0.0817 0.0704 'International Tables Vol C Tables 4.2.6.8 and 6.1.1.4'
I I -0.4742 1.8119 'International Tables Vol C Tables 4.2.6.8 and 6.1.1.4'

loop_
_geom_angle_atom_site_label_1
_geom_angle_atom_site_label_2
_geom_angle_atom_site_label_3
_geom_angle
O3 Si1 C21 105.62(10)
O3 Si1 C19 109.56(9)
C21 Si1 C19 110.07(11)
O3 Si1 C23 110.10(10)
C21 Si1 C23 111.85(12)
C19 Si1 C23 109.56(12)
C12 O3 Si1 125.69(13)
C8 N1 C11 123.5(2)
C8 N1 C7 114.51(19)
C11 N1 C7 121.8(2)
C2 C1 C8 109.11(19)
C2 C1 C6 111.26(17)
C8 C1 C6 101.82(17)
C2 C1 C12 112.96(17)
C8 C1 C12 106.00(17)
C6 C1 C12 114.80(18)
C9 C2 C3 120.7(2)
C9 C2 C1 123.1(2)
C3 C2 C1 116.1(2)
C2 C3 C4 110.19(19)
C5 C4 C3 111.23(18)
C10 C5 C4 122.2(2)
C10 C5 C6 121.6(2)
C4 C5 C6 116.2(2)
C5 C6 C7 111.37(19)
C5 C6 C1 117.39(18)
C7 C6 C1 104.37(17)
O1 C7 N1 111.90(18)
O1 C7 C6 110.1(2)
N1 C7 C6 103.04(18)
O2 C8 N1 125.8(2)
O2 C8 C1 125.3(2)
N1 C8 C1 108.96(18)
O3 C12 C13 110.65(17)
O3 C12 C1 107.00(16)
C13 C12 C1 114.70(17)
C18 C13 C14 116.8(2)
C18 C13 C12 119.2(2)
C14 C13 C12 124.0(2)
C15 C14 C13 121.2(2)
C15 C14 I1 116.49(17)
C13 C14 I1 122.26(17)
C16 C15 C14 120.2(2)
C17 C16 C15 120.0(2)
C16 C17 C18 119.5(2)
C17 C18 C13 122.2(2)
C20 C19 Si1 111.88(17)
C22 C21 Si1 113.20(17)
C24 C23 Si1 116.62(18)
O6 Si2 C43 104.07(10)
O6 Si2 C47 109.52(9)
C43 Si2 C47 112.60(11)
O6 Si2 C45 109.97(10)
C43 Si2 C45 109.85(12)
C47 Si2 C45 110.62(11)
C36 O6 Si2 126.79(13)
C32 N2 C35 122.48(19)
C32 N2 C31 113.88(18)
C35 N2 C31 123.13(19)
C26 C25 C32 109.67(18)
C26 C25 C36 114.53(17)
C32 C25 C36 104.57(16)
C26 C25 C30 110.59(17)
C32 C25 C30 101.74(17)
C36 C25 C30 114.66(18)
C33 C26 C27 121.1(2)
C33 C26 C25 123.5(2)
C27 C26 C25 115.1(2)
C26 C27 C28 110.15(19)
C29 C28 C27 110.40(18)
C34 C29 C30 121.2(2)
C34 C29 C28 121.6(2)
C30 C29 C28 117.2(2)
C29 C30 C31 112.45(18)
C29 C30 C25 116.97(18)
C31 C30 C25 103.67(17)
O4 C31 N2 111.36(18)
O4 C31 C30 110.27(19)
N2 C31 C30 101.87(17)
O5 C32 N2 125.1(2)
O5 C32 C25 125.5(2)
N2 C32 C25 109.37(19)
O6 C36 C37 109.27(19)
O6 C36 C25 106.27(16)
C37 C36 C25 116.93(16)
C38 C37 C42 117.7(2)
C38 C37 C36 123.4(2)
C42 C37 C36 118.8(2)
C37 C38 C39 121.3(2)
C37 C38 I2 123.20(17)
C39 C38 I2 115.48(17)
C40 C39 C38 119.3(2)
C41 C40 C39 120.2(2)
C40 C41 C42 120.0(2)
C41 C42 C37 121.4(2)
C44 C43 Si2 115.19(17)
C46 C45 Si2 113.32(18)
C48 C47 Si2 112.39(17)

loop_
_geom_bond_atom_site_label_1
_geom_bond_atom_site_label_2
_geom_bond_distance
I1 C14 2.109(2)
Si1 O3 1.6676(15)
Si1 C21 1.860(2)
Si1 C19 1.863(2)
Si1 C23 1.867(3)
O1 C7 1.399(3)
O2 C8 1.238(3)
O3 C12 1.426(2)
N1 C8 1.340(3)
N1 C11 1.453(3)
N1 C7 1.454(3)
C1 C2 1.532(3)
C1 C8 1.535(3)
C1 C6 1.556(3)
C1 C12 1.562(3)
C2 C9 1.334(3)
C2 C3 1.515(3)
C3 C4 1.525(3)
C4 C5 1.506(3)
C5 C10 1.327(4)
C5 C6 1.510(3)
C6 C7 1.540(3)
C12 C13 1.511(3)
C13 C18 1.400(3)
C13 C14 1.410(3)
C14 C15 1.388(3)
C15 C16 1.387(4)
C16 C17 1.385(4)
C17 C18 1.388(3)
C19 C20 1.548(3)
C21 C22 1.539(4)
C23 C24 1.525(4)
I2 C38 2.118(2)
Si2 O6 1.6606(16)
Si2 C43 1.859(2)
Si2 C47 1.867(2)
Si2 C45 1.869(2)
O4 C31 1.385(3)
O5 C32 1.235(3)
O6 C36 1.423(3)
N2 C32 1.336(3)
N2 C35 1.451(3)
N2 C31 1.473(3)
C25 C26 1.532(3)
C25 C32 1.534(3)
C25 C36 1.559(3)
C25 C30 1.563(3)
C26 C33 1.330(4)
C26 C27 1.519(3)
C27 C28 1.537(3)
C28 C29 1.505(3)
C29 C34 1.327(4)
C29 C30 1.502(3)
C30 C31 1.545(3)
C36 C37 1.520(3)
C37 C38 1.392(3)
C37 C42 1.400(3)
C38 C39 1.402(3)
C39 C40 1.385(4)
C40 C41 1.382(3)
C41 C42 1.383(3)
C43 C44 1.549(4)
C45 C46 1.535(4)
C47 C48 1.530(3)
